data_7152561
loop_
_publ_author_name
'Nakamura, Mitsunori'
'Tahara, Hiroyuki'
'Takahashi, Kohtaro'
'Nagata, Toshi'
'Uoyama, Hiroki'
'Kuzuhara, Daiki'
'Mori, Shigeki'
'Okujima, Tetsuo'
'Yamada, Hiroko'
'Uno, Hidemitsu'

_publ_section_title
;
 \p-Fused bis-BODIPY as a candidate for NIR dyes.
;
_journal_issue 34
_journal_name_full 'Organic &amp; biomolecular chemistry'
_journal_page_first 6840
_journal_page_last 6849
_journal_paper_doi 10.1039/c2ob25930c
_journal_volume 10
_journal_year 2012
_chemical_formula_moiety 'C38 H36 B2 F4 N4, C H Cl3'
_chemical_formula_sum 'C39 H37 B2 Cl3 F4 N4'
_chemical_formula_weight 765.72
_space_group_IT_number 14
_symmetry_cell_setting monoclinic
_symmetry_Int_Tables_number 14
_symmetry_space_group_name_Hall '-P 2ybc'
_symmetry_space_group_name_H-M 'P 1 21/c 1'
_atom_sites_solution_hydrogens geom
_atom_sites_solution_primary direct
_atom_sites_solution_secondary difmap
_cell_angle_alpha 90.0000
_cell_angle_beta 95.115(4)
_cell_angle_gamma 90.0000
_cell_formula_units_Z 4
_cell_length_a 16.5658(16)
_cell_length_b 15.3933(15)
_cell_length_c 14.3780(12)
_cell_measurement_reflns_used 11538
_cell_measurement_temperature 100
_cell_measurement_theta_max 68.03
_cell_measurement_theta_min 3.92
_cell_volume 3651.8(6)
_computing_cell_refinement 'RAPID AUTO'
_computing_data_collection 'RAPID AUTO (Rigaku, ????)'
_computing_data_reduction 'RAPID AUTO'
_computing_molecular_graphics 'CrystalStructure 4.0'
_computing_publication_material 'CrystalStructure 4.0 (Rigaku, 2010)'
_computing_structure_refinement 'SHELXL97 (Sheldrick, 2008)'
_computing_structure_solution 'SIR2004 (Burla, et al., 2005)'
_diffrn_ambient_temperature 100
_diffrn_detector_area_resol_mean 10.000
_diffrn_measured_fraction_theta_full 0.991
_diffrn_measured_fraction_theta_max 0.991
_diffrn_measurement_device_type 'Rigaku RAXIS-RAPID'
_diffrn_measurement_method \w
_diffrn_radiation_monochromator graphite
_diffrn_radiation_source 'VariMax 50 kV 24 mA Rotating anode'
_diffrn_radiation_type CuK\a
_diffrn_radiation_wavelength 1.54187
_diffrn_reflns_av_R_equivalents 0.0885
_diffrn_reflns_av_sigmaI/netI 0.0623
_diffrn_reflns_limit_h_max 18
_diffrn_reflns_limit_h_min -19
_diffrn_reflns_limit_k_max 17
_diffrn_reflns_limit_k_min -17
_diffrn_reflns_limit_l_max 17
_diffrn_reflns_limit_l_min -16
_diffrn_reflns_number 41492
_diffrn_reflns_theta_full 68.25
_diffrn_reflns_theta_max 68.25
_exptl_absorpt_coefficient_mu 2.741
_exptl_absorpt_correction_T_max 0.973
_exptl_absorpt_correction_T_min 0.707
_exptl_absorpt_correction_type multi-scan
_exptl_absorpt_process_details 'ABSCOR (Rigaku, 1995)'
_exptl_crystal_colour red
_exptl_crystal_density_diffrn 1.393
_exptl_crystal_density_method 'not measured'
_exptl_crystal_description platelet
_exptl_crystal_F_000 1584.00
_exptl_crystal_size_max 0.170
_exptl_crystal_size_mid 0.140
_exptl_crystal_size_min 0.010
_refine_diff_density_max 0.410
_refine_diff_density_min -0.320
_refine_ls_extinction_method none
_refine_ls_goodness_of_fit_ref 1.039
_refine_ls_hydrogen_treatment constr
_refine_ls_number_parameters 512
_refine_ls_number_reflns 6632
_refine_ls_number_restraints 388
_refine_ls_restrained_S_all 1.075
_refine_ls_R_factor_all 0.1747
_refine_ls_R_factor_gt 0.0951
_refine_ls_shift/su_max 0.000
_refine_ls_shift/su_mean 0.000
_refine_ls_structure_factor_coef Fsqd
_refine_ls_weighting_details 'w = 1/[\s^2^(Fo^2^)+(0.0100P)^2^+4.5500P] where P=(Fo^2^+2Fc^2^)/3'
_refine_ls_weighting_scheme calc
_refine_ls_wR_factor_gt 0.1861
_refine_ls_wR_factor_ref 0.2128
_reflns_number_gt 2313
_reflns_number_total 6632
_reflns_threshold_expression F^2^>2.0\s(F^2^)
_cod_data_source_file c2ob25930c.txt
_cod_data_source_block BCODBisBODIPI
_cod_database_code 7152561

loop_
_symmetry_equiv_pos_as_xyz
'x, y, z'
'-x, y+1/2, -z+1/2'
'-x, -y, -z'
'x, -y-1/2, z-1/2'

loop_
_atom_site_label
_atom_site_type_symbol
_atom_site_fract_x
_atom_site_fract_y
_atom_site_fract_z
_atom_site_U_iso_or_equiv
_atom_site_adp_type
_atom_site_occupancy
_atom_site_symmetry_multiplicity
_atom_site_calc_flag
_atom_site_refinement_flags
_atom_site_disorder_assembly
_atom_site_disorder_group
Cl1 Cl 0.1607(6) 0.8124(8) 0.1655(10) 0.341(7) Uani 0.444(6) 1 d PDU A 1
Cl2 Cl 0.2564(5) 0.7189(5) 0.3008(4) 0.203(3) Uani 0.444(6) 1 d PDU A 1
Cl3 Cl 0.0734(6) 0.7556(7) 0.3074(7) 0.325(6) Uani 0.444(6) 1 d PDU A 1
C39 C 0.1551(9) 0.7240(14) 0.2449(11) 0.205(7) Uani 0.444(6) 1 d PDU A 1
H39 H 0.1417 0.6690 0.2099 0.246 Uiso 0.444(6) 1 calc PR A 1
Cl1A Cl 0.1792(5) 0.9354(9) 0.2163(6) 0.430(6) Uani 0.556(6) 1 d PDU A 2
Cl2A Cl 0.2097(12) 0.7517(12) 0.3088(15) 0.582(11) Uani 0.556(6) 1 d PDU A 2
Cl3A Cl 0.1806(16) 0.7916(14) 0.0971(15) 0.712(15) Uani 0.556(6) 1 d PDU A 2
C39A C 0.155(3) 0.8199(15) 0.2148(19) 0.485(13) Uani 0.556(6) 1 d PDU A 2
H39A H 0.0952 0.8127 0.2177 0.582 Uiso 0.556(6) 1 calc PR A 2
F1 F 0.4077(2) 0.2005(2) 0.70446(19) 0.1172(11) Uani 1 1 d . . .
F2 F 0.5048(2) 0.3008(2) 0.73641(18) 0.1251(11) Uani 1 1 d . . .
F3 F 0.0638(3) 0.5636(4) 0.1985(3) 0.205(2) Uani 1 1 d . . .
F4 F 0.0111(3) 0.4522(5) 0.2739(3) 0.231(3) Uani 1 1 d . . .
N1 N 0.4179(3) 0.3172(4) 0.5947(3) 0.1064(15) Uani 1 1 d . . .
N2 N 0.5206(3) 0.2000(3) 0.6114(3) 0.1041(14) Uani 1 1 d . . .
N3 N 0.1556(4) 0.4764(4) 0.2978(4) 0.137(2) Uani 1 1 d . . .
N4 N 0.0917(4) 0.4198(5) 0.1460(4) 0.142(2) Uani 1 1 d . . .
C1 C 0.3670(4) 0.3836(5) 0.6147(4) 0.113(2) Uani 1 1 d . . .
C2 C 0.3463(4) 0.4328(5) 0.5339(4) 0.1104(19) Uani 1 1 d . . .
C3 C 0.3845(4) 0.3934(4) 0.4629(4) 0.1057(18) Uani 1 1 d . . .
C4 C 0.4297(4) 0.3221(5) 0.4990(3) 0.1021(18) Uani 1 1 d . . .
C5 C 0.4798(4) 0.2630(4) 0.4603(3) 0.1018(18) Uani 1 1 d . . .
H5 H 0.4826 0.2631 0.3946 0.122 Uiso 1 1 calc R . .
C6 C 0.5255(4) 0.2045(4) 0.5134(3) 0.1014(17) Uani 1 1 d . . .
C7 C 0.5814(4) 0.1409(4) 0.4915(4) 0.1078(18) Uani 1 1 d . C .
C8 C 0.6116(4) 0.0990(5) 0.5720(4) 0.1118(19) Uani 1 1 d . C .
C9 C 0.5732(4) 0.1380(5) 0.6463(4) 0.118(2) Uani 1 1 d . . .
C10 C 0.1665(5) 0.5109(5) 0.3865(5) 0.148(3) Uani 1 1 d . . .
C11 C 0.2498(4) 0.4974(5) 0.4193(5) 0.125(2) Uani 1 1 d . . .
C12 C 0.2865(4) 0.4567(4) 0.3503(4) 0.113(2) Uani 1 1 d . . .
C13 C 0.2290(5) 0.4414(5) 0.2753(5) 0.125(2) Uani 1 1 d . . .
C14 C 0.2324(4) 0.3947(4) 0.1936(4) 0.120(2) Uani 1 1 d . . .
H14 H 0.2829 0.3705 0.1801 0.145 Uiso 1 1 calc R . .
C15 C 0.1662(5) 0.3818(5) 0.1314(5) 0.131(2) Uani 1 1 d . . .
C16 C 0.1540(5) 0.3335(5) 0.0487(6) 0.132(2) Uani 1 1 d . E .
C17 C 0.0749(6) 0.3430(6) 0.0127(6) 0.158(3) Uani 1 1 d . E .
C18 C 0.0375(5) 0.3947(7) 0.0743(6) 0.160(3) Uani 1 1 d . . .
C19 C 0.3023(4) 0.5166(5) 0.5076(4) 0.120(2) Uani 1 1 d . . .
H19 H 0.2721 0.5417 0.5585 0.144 Uiso 1 1 calc R . .
C20 C 0.3704(4) 0.5777(4) 0.4750(4) 0.130(2) Uani 1 1 d . . .
H20A H 0.3464 0.6341 0.4541 0.156 Uiso 1 1 calc R . .
H20B H 0.4114 0.5888 0.5280 0.156 Uiso 1 1 calc R . .
C21 C 0.4115(4) 0.5350(4) 0.3939(4) 0.120(2) Uani 1 1 d . . .
H21A H 0.4705 0.5301 0.4114 0.144 Uiso 1 1 calc R . .
H21B H 0.4035 0.5723 0.3378 0.144 Uiso 1 1 calc R . .
C22 C 0.3759(4) 0.4427(4) 0.3706(3) 0.1088(19) Uani 1 1 d . . .
H22 H 0.4016 0.4127 0.3191 0.131 Uiso 1 1 calc R . .
C23 C 0.6157(4) 0.1029(5) 0.4056(4) 0.116(2) Uani 1 1 d . . .
H23 H 0.5944 0.1325 0.3465 0.140 Uiso 1 1 calc R B 1
C24 C 0.5970(4) 0.0071(6) 0.4053(4) 0.133(2) Uani 0.61(4) 1 d PU C 1
H24 H 0.5685 -0.0216 0.3539 0.159 Uiso 0.61(4) 1 calc PR C 1
C25 C 0.6264(4) -0.0372(5) 0.4902(5) 0.134(2) Uani 0.61(4) 1 d PU C 1
H25 H 0.6197 -0.0975 0.5011 0.160 Uiso 0.61(4) 1 calc PR C 1
C31 C 0.7080(4) 0.1082(5) 0.4230(4) 0.142(2) Uani 0.61(4) 1 d PU C 1
H31A H 0.7329 0.0811 0.3700 0.170 Uiso 0.61(4) 1 calc PR C 1
H31B H 0.7247 0.1700 0.4264 0.170 Uiso 0.61(4) 1 calc PR C 1
C32 C 0.7371(4) 0.0646(5) 0.5091(5) 0.146(2) Uani 0.61(4) 1 d PU C 1
H32A H 0.7675 0.1068 0.5507 0.175 Uiso 0.61(4) 1 calc PR C 1
H32B H 0.7752 0.0180 0.4945 0.175 Uiso 0.61(4) 1 calc PR C 1
C24A C 0.5970(4) 0.0071(6) 0.4053(4) 0.133(2) Uani 0.39(4) 1 d PU C 2
H24A H 0.5376 -0.0008 0.3952 0.159 Uiso 0.39(4) 1 calc PR C 2
H24B H 0.6213 -0.0203 0.3521 0.159 Uiso 0.39(4) 1 calc PR C 2
C25A C 0.6264(4) -0.0372(5) 0.4902(5) 0.134(2) Uani 0.39(4) 1 d PU C 2
H25A H 0.6643 -0.0839 0.4753 0.160 Uiso 0.39(4) 1 calc PR C 2
H25B H 0.5803 -0.0644 0.5184 0.160 Uiso 0.39(4) 1 calc PR C 2
C31A C 0.7080(4) 0.1082(5) 0.4230(4) 0.142(2) Uani 0.39(4) 1 d PU C 2
H31C H 0.7420 0.1365 0.3825 0.170 Uiso 0.39(4) 1 calc PR C 2
C32A C 0.7371(4) 0.0646(5) 0.5091(5) 0.146(2) Uani 0.39(4) 1 d PU C 2
H32C H 0.7928 0.0610 0.5311 0.175 Uiso 0.39(4) 1 calc PR C 2
C26 C 0.6697(4) 0.0254(5) 0.5603(4) 0.129(2) Uani 1 1 d . . .
H26 H 0.6896 -0.0030 0.6206 0.154 Uiso 1 1 calc R C 1
C27 C 0.2030(5) 0.2735(6) -0.0049(6) 0.151(3) Uani 1 1 d . . .
H27 H 0.2602 0.2661 0.0225 0.181 Uiso 1 1 calc R D 1
C28 C 0.1554(7) 0.1904(8) -0.0133(8) 0.238(4) Uani 0.55(6) 1 d PU E 1
H28 H 0.1784 0.1355 0.0038 0.285 Uiso 0.55(6) 1 calc PR E 1
C29 C 0.0706(7) 0.2011(8) -0.0499(9) 0.235(5) Uani 0.55(6) 1 d PU E 1
H29 H 0.0333 0.1543 -0.0584 0.282 Uiso 0.55(6) 1 calc PR E 1
C33 C 0.1956(6) 0.3003(7) -0.1033(6) 0.196(4) Uani 0.55(6) 1 d PU E 1
H33A H 0.2209 0.2555 -0.1407 0.235 Uiso 0.55(6) 1 calc PR E 1
H33B H 0.2259 0.3552 -0.1092 0.235 Uiso 0.55(6) 1 calc PR E 1
C34 C 0.1098(7) 0.3134(8) -0.1422(7) 0.216(4) Uani 0.55(6) 1 d PU E 1
H34A H 0.0987 0.2761 -0.1980 0.259 Uiso 0.55(6) 1 calc PR E 1
H34B H 0.1024 0.3746 -0.1624 0.259 Uiso 0.55(6) 1 calc PR E 1
C28A C 0.1554(7) 0.1904(8) -0.0133(8) 0.238(4) Uani 0.45(6) 1 d PU E 2
H28A H 0.1822 0.1502 -0.0547 0.285 Uiso 0.45(6) 1 calc PR E 2
H28B H 0.1569 0.1630 0.0492 0.285 Uiso 0.45(6) 1 calc PR E 2
C29A C 0.0706(7) 0.2011(8) -0.0499(9) 0.235(5) Uani 0.45(6) 1 d PU E 2
H29A H 0.0352 0.1792 -0.0032 0.282 Uiso 0.45(6) 1 calc PR E 2
H29B H 0.0603 0.1655 -0.1071 0.282 Uiso 0.45(6) 1 calc PR E 2
C33A C 0.1956(6) 0.3003(7) -0.1033(6) 0.196(4) Uani 0.45(6) 1 d PU E 2
H33C H 0.2408 0.3085 -0.1386 0.235 Uiso 0.45(6) 1 calc PR E 2
C34A C 0.1098(7) 0.3134(8) -0.1422(7) 0.216(4) Uani 0.45(6) 1 d PU E 2
H34C H 0.0947 0.3328 -0.2041 0.259 Uiso 0.45(6) 1 calc PR E 2
C30 C 0.0493(6) 0.2922(8) -0.0722(8) 0.192(4) Uani 1 1 d . . .
H30 H -0.0087 0.3011 -0.0964 0.231 Uiso 1 1 calc R E 1
C35 C 0.3404(4) 0.3955(4) 0.7115(4) 0.142(2) Uani 1 1 d . . .
H35A H 0.3160 0.3415 0.7318 0.213 Uiso 1 1 calc R . .
H35B H 0.3004 0.4425 0.7107 0.213 Uiso 1 1 calc R . .
H35C H 0.3874 0.4104 0.7548 0.213 Uiso 1 1 calc R . .
C36 C 0.5847(4) 0.1186(5) 0.7494(3) 0.143(3) Uani 1 1 d . . .
H36A H 0.5807 0.1727 0.7847 0.214 Uiso 1 1 calc R . .
H36B H 0.6383 0.0927 0.7646 0.214 Uiso 1 1 calc R . .
H36C H 0.5428 0.0780 0.7659 0.214 Uiso 1 1 calc R . .
C37 C 0.1003(5) 0.5528(6) 0.4351(5) 0.187(4) Uani 1 1 d . . .
H37A H 0.1001 0.6154 0.4232 0.281 Uiso 1 1 calc R . .
H37B H 0.1096 0.5422 0.5024 0.281 Uiso 1 1 calc R . .
H37C H 0.0480 0.5280 0.4114 0.281 Uiso 1 1 calc R . .
C38 C -0.0498(5) 0.4247(7) 0.0685(6) 0.218(4) Uani 1 1 d . . .
H38A H -0.0857 0.3751 0.0533 0.326 Uiso 1 1 calc R . .
H38B H -0.0587 0.4691 0.0198 0.326 Uiso 1 1 calc R . .
H38C H -0.0615 0.4492 0.1288 0.326 Uiso 1 1 calc R . .
B1 B 0.4626(5) 0.2558(5) 0.6636(4) 0.106(2) Uani 1 1 d . . .
B2 B 0.0757(8) 0.4778(10) 0.2302(8) 0.170(4) Uani 1 1 d . . .

loop_
_atom_site_aniso_label
_atom_site_aniso_U_11
_atom_site_aniso_U_22
_atom_site_aniso_U_33
_atom_site_aniso_U_23
_atom_site_aniso_U_13
_atom_site_aniso_U_12
Cl1 0.211(7) 0.291(12) 0.495(15) 0.170(11) -0.118(8) 0.014(7)
Cl2 0.265(7) 0.189(6) 0.139(4) 0.016(4) -0.069(4) -0.013(5)
Cl3 0.308(10) 0.349(12) 0.314(10) -0.102(8) 0.001(7) 0.036(8)
C39 0.202(14) 0.29(2) 0.123(13) -0.031(12) 0.010(11) -0.037(17)
Cl1A 0.369(10) 0.629(15) 0.299(9) -0.061(9) 0.070(7) -0.243(11)
Cl2A 0.52(2) 0.479(18) 0.72(2) -0.113(15) -0.104(19) 0.071(17)
Cl3A 0.87(3) 0.61(2) 0.66(2) -0.123(18) 0.09(2) -0.15(2)
C39A 0.41(3) 0.55(2) 0.48(2) -0.05(2) -0.05(2) -0.11(3)
F1 0.133(3) 0.141(3) 0.0772(18) 0.0097(18) 0.0077(17) -0.001(2)
F2 0.153(3) 0.156(3) 0.0629(16) -0.0042(18) -0.0122(17) -0.008(2)
F3 0.214(5) 0.256(6) 0.135(3) -0.010(4) -0.036(3) 0.097(4)
F4 0.124(3) 0.422(9) 0.144(4) -0.004(5) -0.004(3) 0.011(5)
N1 0.122(4) 0.136(4) 0.060(3) 0.003(3) 0.000(2) -0.003(3)
N2 0.120(4) 0.135(4) 0.056(2) 0.007(3) -0.003(2) 0.004(3)
N3 0.137(5) 0.177(6) 0.095(4) 0.017(4) -0.006(4) 0.027(4)
N4 0.114(5) 0.197(6) 0.111(4) 0.016(4) -0.019(4) 0.011(4)
C1 0.131(5) 0.135(6) 0.071(4) -0.001(4) -0.001(3) -0.006(4)
C2 0.126(5) 0.134(6) 0.070(4) -0.003(4) 0.002(3) 0.001(4)
C3 0.108(4) 0.136(5) 0.070(3) 0.002(4) -0.008(3) -0.013(4)
C4 0.111(5) 0.136(5) 0.057(3) 0.006(3) -0.004(3) -0.011(4)
C5 0.111(4) 0.135(5) 0.058(3) -0.002(3) -0.003(3) -0.001(4)
C6 0.107(4) 0.132(5) 0.063(3) -0.003(3) -0.002(3) -0.002(4)
C7 0.116(5) 0.140(5) 0.064(3) 0.006(3) -0.008(3) -0.004(4)
C8 0.125(5) 0.142(6) 0.067(3) 0.005(4) -0.003(3) 0.002(4)
C9 0.120(5) 0.163(6) 0.067(3) 0.013(4) -0.011(3) -0.003(4)
C10 0.158(7) 0.185(8) 0.099(5) 0.020(5) 0.004(5) 0.021(6)
C11 0.123(5) 0.153(6) 0.095(5) 0.021(4) -0.007(4) 0.017(5)
C12 0.123(5) 0.144(6) 0.071(4) 0.009(4) 0.001(4) 0.010(4)
C13 0.121(5) 0.166(7) 0.087(4) 0.019(4) 0.000(4) 0.023(5)
C14 0.120(5) 0.152(6) 0.086(4) 0.022(4) -0.011(4) 0.003(4)
C15 0.114(6) 0.165(7) 0.109(5) 0.020(5) -0.013(5) 0.008(5)
C16 0.132(6) 0.143(7) 0.114(5) 0.008(5) -0.026(5) 0.001(5)
C17 0.145(7) 0.195(9) 0.124(6) -0.019(6) -0.043(6) 0.020(6)
C18 0.117(6) 0.217(10) 0.140(7) 0.001(6) -0.031(6) 0.004(6)
C19 0.137(5) 0.139(6) 0.084(4) -0.001(4) 0.006(4) 0.016(5)
C20 0.156(6) 0.133(6) 0.099(4) -0.002(4) -0.001(4) 0.003(5)
C21 0.132(5) 0.135(6) 0.090(4) 0.014(4) -0.005(4) -0.011(5)
C22 0.114(5) 0.143(6) 0.068(3) 0.011(3) -0.001(3) 0.011(4)
C23 0.120(5) 0.163(7) 0.064(3) 0.005(4) -0.004(3) 0.004(5)
C24 0.142(6) 0.158(7) 0.096(4) -0.015(4) 0.002(4) -0.010(5)
C25 0.144(6) 0.145(6) 0.110(5) -0.003(4) -0.002(4) 0.001(5)
C31 0.129(6) 0.200(7) 0.097(4) 0.014(4) 0.013(4) -0.001(5)
C32 0.121(5) 0.199(7) 0.114(5) 0.009(5) -0.005(4) -0.004(5)
C24A 0.142(6) 0.158(7) 0.096(4) -0.015(4) 0.002(4) -0.010(5)
C25A 0.144(6) 0.145(6) 0.110(5) -0.003(4) -0.002(4) 0.001(5)
C31A 0.129(6) 0.200(7) 0.097(4) 0.014(4) 0.013(4) -0.001(5)
C32A 0.121(5) 0.199(7) 0.114(5) 0.009(5) -0.005(4) -0.004(5)
C26 0.137(6) 0.161(7) 0.087(4) 0.026(4) 0.002(4) 0.032(5)
C27 0.143(7) 0.163(8) 0.138(7) -0.019(6) -0.037(5) 0.000(6)
C28 0.172(8) 0.210(9) 0.313(12) -0.047(9) -0.080(8) 0.023(8)
C29 0.169(8) 0.214(10) 0.306(12) -0.051(9) -0.065(8) -0.005(8)
C33 0.170(7) 0.295(11) 0.116(6) -0.032(7) -0.025(5) -0.001(8)
C34 0.202(9) 0.298(12) 0.139(7) -0.048(8) -0.039(7) 0.028(9)
C28A 0.172(8) 0.210(9) 0.313(12) -0.047(9) -0.080(8) 0.023(8)
C29A 0.169(8) 0.214(10) 0.306(12) -0.051(9) -0.065(8) -0.005(8)
C33A 0.170(7) 0.295(11) 0.116(6) -0.032(7) -0.025(5) -0.001(8)
C34A 0.202(9) 0.298(12) 0.139(7) -0.048(8) -0.039(7) 0.028(9)
C30 0.158(9) 0.210(11) 0.197(10) -0.032(9) -0.047(7) 0.038(8)
C35 0.186(7) 0.167(6) 0.076(4) -0.009(4) 0.032(4) 0.015(5)
C36 0.157(6) 0.206(7) 0.063(3) 0.023(4) -0.001(3) 0.043(5)
C37 0.173(7) 0.260(10) 0.130(6) -0.017(6) 0.021(5) 0.069(7)
C38 0.122(6) 0.347(13) 0.173(7) 0.001(8) -0.046(5) 0.045(7)
B1 0.135(6) 0.120(6) 0.059(3) 0.001(4) -0.010(4) -0.007(5)
B2 0.169(11) 0.218(13) 0.117(8) 0.026(9) -0.017(8) 0.034(10)

loop_
_atom_type_symbol
_atom_type_description
_atom_type_scat_dispersion_real
_atom_type_scat_dispersion_imag
_atom_type_scat_source
C C 0.0181 0.0091
;
International Tables for Crystallography
(1992, Vol. C, Tables 4.2.6.8 and 6.1.1.4)
;
H H 0.0000 0.0000
;
International Tables for Crystallography
(1992, Vol. C, Table 6.1.1.4)
;
B B 0.0090 0.0039
;
International Tables for Crystallography
(1992, Vol. C, Tables 4.2.6.8 and 6.1.1.4)
;
F F 0.0727 0.0534
;
International Tables for Crystallography
(1992, Vol. C, Tables 4.2.6.8 and 6.1.1.4)
;
N N 0.0311 0.0180
;
International Tables for Crystallography
(1992, Vol. C, Tables 4.2.6.8 and 6.1.1.4)
;
Cl Cl 0.3639 0.7018
;
International Tables for Crystallography
(1992, Vol. C, Tables 4.2.6.8 and 6.1.1.4)
;

loop_
_geom_angle_atom_site_label_1
_geom_angle_atom_site_label_2
_geom_angle_atom_site_label_3
_geom_angle
Cl3 C39 Cl1 101.7(12)
Cl3 C39 Cl2 121.0(10)
Cl1 C39 Cl2 102.7(9)
Cl3 C39 H39 110.2
Cl1 C39 H39 110.2
Cl2 C39 H39 110.2
Cl1A C39A Cl3A 100.0(16)
Cl1A C39A Cl2A 116.3(19)
Cl3A C39A Cl2A 113(2)
Cl1A C39A H39A 109.0
Cl3A C39A H39A 109.0
Cl2A C39A H39A 109.0
C1 N1 C4 107.9(5)
C1 N1 B1 127.0(5)
C4 N1 B1 124.8(6)
C9 N2 C6 108.1(5)
C9 N2 B1 128.5(5)
C6 N2 B1 123.4(5)
C10 N3 C13 108.5(6)
C10 N3 B2 127.0(8)
C13 N3 B2 124.5(7)
C18 N4 C15 107.4(7)
C18 N4 B2 127.5(8)
C15 N4 B2 125.1(7)
N1 C1 C2 109.8(5)
N1 C1 C35 121.4(6)
C2 C1 C35 128.8(7)
C3 C2 C1 106.2(6)
C3 C2 C19 115.4(5)
C1 C2 C19 138.1(6)
C2 C3 C4 109.4(5)
C2 C3 C22 114.2(6)
C4 C3 C22 135.9(6)
C5 C4 C3 133.3(5)
C5 C4 N1 120.0(6)
C3 C4 N1 106.7(6)
C6 C5 C4 122.1(5)
C6 C5 H5 119.0
C4 C5 H5 119.0
C5 C6 C7 132.7(5)
C5 C6 N2 120.7(6)
C7 C6 N2 106.6(5)
C8 C7 C6 109.6(6)
C8 C7 C23 111.6(6)
C6 C7 C23 138.8(5)
C7 C8 C9 106.3(6)
C7 C8 C26 116.4(6)
C9 C8 C26 137.2(6)
N2 C9 C8 109.5(5)
N2 C9 C36 121.6(6)
C8 C9 C36 129.0(6)
N3 C10 C11 107.0(7)
N3 C10 C37 123.8(8)
C11 C10 C37 129.3(7)
C12 C11 C10 107.8(6)
C12 C11 C19 116.4(6)
C10 C11 C19 135.8(7)
C11 C12 C13 108.9(6)
C11 C12 C22 114.9(6)
C13 C12 C22 136.1(7)
C14 C13 C12 131.9(7)
C14 C13 N3 120.1(7)
C12 C13 N3 107.7(6)
C15 C14 C13 122.6(7)
C15 C14 H14 118.7
C13 C14 H14 118.7
C14 C15 N4 120.6(7)
C14 C15 C16 132.7(8)
N4 C15 C16 106.7(7)
C17 C16 C15 108.9(8)
C17 C16 C27 114.6(8)
C15 C16 C27 136.4(8)
C16 C17 C18 106.7(8)
C16 C17 C30 116.7(9)
C18 C17 C30 136.3(9)
N4 C18 C17 110.2(8)
N4 C18 C38 121.2(9)
C17 C18 C38 128.6(8)
C11 C19 C2 105.8(6)
C11 C19 C20 104.1(5)
C2 C19 C20 104.0(5)
C11 C19 H19 114.0
C2 C19 H19 114.0
C20 C19 H19 114.0
C21 C20 C19 110.2(5)
C21 C20 H20A 109.6
C19 C20 H20A 109.6
C21 C20 H20B 109.6
C19 C20 H20B 109.6
H20A C20 H20B 108.1
C20 C21 C22 111.4(5)
C20 C21 H21A 109.3
C22 C21 H21A 109.3
C20 C21 H21B 109.3
C22 C21 H21B 109.3
H21A C21 H21B 108.0
C12 C22 C3 104.7(5)
C12 C22 C21 105.0(5)
C3 C22 C21 105.1(5)
C12 C22 H22 113.7
C3 C22 H22 113.7
C21 C22 H22 113.7
C24 C23 C7 106.7(5)
C24 C23 C31 104.8(6)
C7 C23 C31 106.7(5)
C24 C23 H23 112.7
C7 C23 H23 112.7
C31 C23 H23 112.7
C25 C24 C23 113.9(6)
C25 C24 H24 123.0
C23 C24 H24 123.0
C24 C25 C26 111.3(6)
C24 C25 H25 124.3
C26 C25 H25 124.3
C32 C31 C23 111.4(6)
C32 C31 H31A 109.3
C23 C31 H31A 109.3
C32 C31 H31B 109.3
C23 C31 H31B 109.3
H31A C31 H31B 108.0
C31 C32 C26 113.3(6)
C31 C32 H32A 108.9
C26 C32 H32A 108.9
C31 C32 H32B 108.9
C26 C32 H32B 108.9
H32A C32 H32B 107.7
C8 C26 C32 105.1(6)
C8 C26 C25 106.3(5)
C32 C26 C25 104.7(5)
C8 C26 H26 113.3
C32 C26 H26 113.3
C25 C26 H26 113.3
C33 C27 C16 108.8(7)
C33 C27 C28 99.5(7)
C16 C27 C28 105.2(8)
C33 C27 H27 114.0
C16 C27 H27 114.0
C28 C27 H27 114.0
C29 C28 C27 114.4(9)
C29 C28 H28 122.8
C27 C28 H28 122.8
C28 C29 C30 112.9(10)
C28 C29 H29 123.6
C30 C29 H29 123.6
C27 C33 C34 113.2(8)
C27 C33 H33A 108.9
C34 C33 H33A 108.9
C27 C33 H33B 108.9
C34 C33 H33B 108.9
H33A C33 H33B 107.7
C33 C34 C30 112.6(8)
C33 C34 H34A 109.1
C30 C34 H34A 109.1
C33 C34 H34B 109.1
C30 C34 H34B 109.1
H34A C34 H34B 107.8
C29 C30 C17 106.1(9)
C29 C30 C34 100.9(10)
C17 C30 C34 106.0(9)
C29 C30 H30 114.2
C17 C30 H30 114.2
C34 C30 H30 114.2
C1 C35 H35A 109.5
C1 C35 H35B 109.5
H35A C35 H35B 109.5
C1 C35 H35C 109.5
H35A C35 H35C 109.5
H35B C35 H35C 109.5
C9 C36 H36A 109.5
C9 C36 H36B 109.5
H36A C36 H36B 109.5
C9 C36 H36C 109.5
H36A C36 H36C 109.5
H36B C36 H36C 109.5
C10 C37 H37A 109.5
C10 C37 H37B 109.5
H37A C37 H37B 109.5
C10 C37 H37C 109.5
H37A C37 H37C 109.5
H37B C37 H37C 109.5
C18 C38 H38A 109.5
C18 C38 H38B 109.5
H38A C38 H38B 109.5
C18 C38 H38C 109.5
H38A C38 H38C 109.5
H38B C38 H38C 109.5
F2 B1 F1 106.6(5)
F2 B1 N1 111.5(6)
F1 B1 N1 110.7(6)
F2 B1 N2 110.7(6)
F1 B1 N2 108.7(6)
N1 B1 N2 108.7(5)
F4 B2 F3 109.3(11)
F4 B2 N4 113.3(11)
F3 B2 N4 108.5(8)
F4 B2 N3 111.6(8)
F3 B2 N3 107.4(10)
N4 B2 N3 106.4(9)

loop_
_geom_bond_atom_site_label_1
_geom_bond_atom_site_label_2
_geom_bond_distance
Cl1 C39 1.784(17)
Cl2 C39 1.796(16)
Cl3 C39 1.758(15)
C39 H39 1.0000
Cl1A C39A 1.82(2)
Cl2A C39A 1.88(2)
Cl3A C39A 1.83(2)
C39A H39A 1.0000
F1 B1 1.411(8)
F2 B1 1.390(7)
F3 B2 1.406(12)
F4 B2 1.347(13)
N1 C1 1.371(7)
N1 C4 1.408(6)
N1 B1 1.514(8)
N2 C9 1.358(7)
N2 C6 1.419(6)
N2 B1 1.535(8)
N3 C10 1.379(8)
N3 C13 1.394(7)
N3 B2 1.571(11)
N4 C18 1.362(8)
N4 C15 1.398(8)
N4 B2 1.545(13)
C1 C2 1.404(7)
C1 C35 1.508(7)
C2 C3 1.388(7)
C2 C19 1.514(8)
C3 C4 1.402(8)
C3 C22 1.525(7)
C4 C5 1.382(7)
C5 C6 1.365(7)
C5 H5 0.9500
C6 C7 1.402(7)
C7 C8 1.379(7)
C7 C23 1.522(8)
C8 C9 1.423(8)
C8 C26 1.507(8)
C9 C36 1.507(7)
C10 C11 1.433(8)
C10 C37 1.497(9)
C11 C12 1.361(8)
C11 C19 1.502(8)
C12 C13 1.394(8)
C12 C22 1.500(7)
C13 C14 1.383(8)
C14 C15 1.367(8)
C14 H14 0.9500
C15 C16 1.401(9)
C16 C17 1.374(9)
C16 C27 1.489(9)
C17 C18 1.378(10)
C17 C30 1.480(11)
C18 C38 1.513(10)
C19 C20 1.572(8)
C19 H19 1.0000
C20 C21 1.548(7)
C20 H20A 0.9900
C20 H20B 0.9900
C21 C22 1.563(7)
C21 H21A 0.9900
C21 H21B 0.9900
C22 H22 1.0000
C23 C24 1.507(8)
C23 C31 1.529(8)
C23 H23 1.0000
C24 C25 1.444(8)
C24 H24 0.9500
C25 C26 1.526(8)
C25 H25 0.9500
C31 C32 1.453(8)
C31 H31A 0.9900
C31 H31B 0.9900
C32 C26 1.516(8)
C32 H32A 0.9900
C32 H32B 0.9900
C26 H26 1.0000
C27 C33 1.468(10)
C27 C28 1.501(12)
C27 H27 1.0000
C28 C29 1.465(12)
C28 H28 0.9500
C29 C30 1.474(13)
C29 H29 0.9500
C33 C34 1.495(11)
C33 H33A 0.9900
C33 H33B 0.9900
C34 C30 1.518(12)
C34 H34A 0.9900
C34 H34B 0.9900
C30 H30 1.0000
C35 H35A 0.9800
C35 H35B 0.9800
C35 H35C 0.9800
C36 H36A 0.9800
C36 H36B 0.9800
C36 H36C 0.9800
C37 H37A 0.9800
C37 H37B 0.9800
C37 H37C 0.9800
C38 H38A 0.9800
C38 H38B 0.9800
C38 H38C 0.9800

loop_
_geom_torsion_atom_site_label_1
_geom_torsion_atom_site_label_2
_geom_torsion_atom_site_label_3
_geom_torsion_atom_site_label_4
_geom_torsion
C4 N1 C1 C2 -1.0(7)
B1 N1 C1 C2 172.0(6)
C4 N1 C1 C35 178.5(5)
B1 N1 C1 C35 -8.5(10)
N1 C1 C2 C3 1.3(7)
C35 C1 C2 C3 -178.1(6)
N1 C1 C2 C19 -171.9(7)
C35 C1 C2 C19 8.7(13)
C1 C2 C3 C4 -1.2(7)
C19 C2 C3 C4 173.8(5)
C1 C2 C3 C22 -174.4(5)
C19 C2 C3 C22 0.6(8)
C2 C3 C4 C5 -178.0(6)
C22 C3 C4 C5 -6.9(12)
C2 C3 C4 N1 0.6(6)
C22 C3 C4 N1 171.7(6)
C1 N1 C4 C5 179.1(5)
B1 N1 C4 C5 5.9(9)
C1 N1 C4 C3 0.2(6)
B1 N1 C4 C3 -173.0(5)
C3 C4 C5 C6 171.8(6)
N1 C4 C5 C6 -6.7(9)
C4 C5 C6 C7 -178.2(6)
C4 C5 C6 N2 2.5(9)
C9 N2 C6 C5 -178.8(5)
B1 N2 C6 C5 2.8(8)
C9 N2 C6 C7 1.7(6)
B1 N2 C6 C7 -176.7(5)
C5 C6 C7 C8 179.6(6)
N2 C6 C7 C8 -1.0(7)
C5 C6 C7 C23 -3.2(13)
N2 C6 C7 C23 176.2(7)
C6 C7 C8 C9 0.0(7)
C23 C7 C8 C9 -178.0(5)
C6 C7 C8 C26 177.1(6)
C23 C7 C8 C26 -0.9(8)
C6 N2 C9 C8 -1.8(7)
B1 N2 C9 C8 176.6(6)
C6 N2 C9 C36 178.1(6)
B1 N2 C9 C36 -3.5(10)
C7 C8 C9 N2 1.1(7)
C26 C8 C9 N2 -175.1(7)
C7 C8 C9 C36 -178.7(6)
C26 C8 C9 C36 5.0(13)
C13 N3 C10 C11 0.6(8)
B2 N3 C10 C11 -177.6(8)
C13 N3 C10 C37 -178.8(7)
B2 N3 C10 C37 3.0(13)
N3 C10 C11 C12 0.7(8)
C37 C10 C11 C12 180.0(8)
N3 C10 C11 C19 -179.1(8)
C37 C10 C11 C19 0.2(15)
C10 C11 C12 C13 -1.7(8)
C19 C11 C12 C13 178.1(6)
C10 C11 C12 C22 176.1(6)
C19 C11 C12 C22 -4.1(9)
C11 C12 C13 C14 -172.0(7)
C22 C12 C13 C14 10.9(14)
C11 C12 C13 N3 2.1(8)
C22 C12 C13 N3 -175.0(7)
C10 N3 C13 C14 173.3(6)
B2 N3 C13 C14 -8.4(12)
C10 N3 C13 C12 -1.6(8)
B2 N3 C13 C12 176.7(8)
C12 C13 C14 C15 174.5(7)
N3 C13 C14 C15 1.0(10)
C13 C14 C15 N4 3.3(11)
C13 C14 C15 C16 -175.5(7)
C18 N4 C15 C14 -179.1(7)
B2 N4 C15 C14 -0.3(12)
C18 N4 C15 C16 0.0(8)
B2 N4 C15 C16 178.8(8)
C14 C15 C16 C17 -179.9(8)
N4 C15 C16 C17 1.2(9)
C14 C15 C16 C27 3.6(15)
N4 C15 C16 C27 -175.4(9)
C15 C16 C17 C18 -1.9(10)
C27 C16 C17 C18 175.5(8)
C15 C16 C17 C30 -176.5(9)
C27 C16 C17 C30 0.9(12)
C15 N4 C18 C17 -1.2(10)
B2 N4 C18 C17 -179.9(9)
C15 N4 C18 C38 180.0(8)
B2 N4 C18 C38 1.3(14)
C16 C17 C18 N4 1.9(11)
C30 C17 C18 N4 174.9(11)
C16 C17 C18 C38 -179.4(9)
C30 C17 C18 C38 -6(2)
C12 C11 C19 C2 -48.8(8)
C10 C11 C19 C2 130.9(9)
C12 C11 C19 C20 60.4(8)
C10 C11 C19 C20 -119.8(9)
C3 C2 C19 C11 50.1(7)
C1 C2 C19 C11 -137.1(8)
C3 C2 C19 C20 -59.2(7)
C1 C2 C19 C20 113.6(8)
C11 C19 C20 C21 -53.3(7)
C2 C19 C20 C21 57.3(6)
C19 C20 C21 C22 -2.1(7)
C11 C12 C22 C3 55.3(8)
C13 C12 C22 C3 -127.8(8)
C11 C12 C22 C21 -55.2(7)
C13 C12 C22 C21 121.7(8)
C2 C3 C22 C12 -52.9(7)
C4 C3 C22 C12 136.3(7)
C2 C3 C22 C21 57.5(7)
C4 C3 C22 C21 -113.3(7)
C20 C21 C22 C12 56.0(6)
C20 C21 C22 C3 -54.2(6)
C8 C7 C23 C24 55.8(7)
C6 C7 C23 C24 -121.4(8)
C8 C7 C23 C31 -55.8(7)
C6 C7 C23 C31 127.0(8)
C7 C23 C24 C25 -55.3(7)
C31 C23 C24 C25 57.7(7)
C23 C24 C25 C26 0.1(8)
C24 C23 C31 C32 -57.0(7)
C7 C23 C31 C32 55.9(8)
C23 C31 C32 C26 -0.3(9)
C7 C8 C26 C32 56.1(7)
C9 C8 C26 C32 -127.9(8)
C7 C8 C26 C25 -54.6(8)
C9 C8 C26 C25 121.4(8)
C31 C32 C26 C8 -54.0(8)
C31 C32 C26 C25 57.9(8)
C24 C25 C26 C8 53.4(7)
C24 C25 C26 C32 -57.6(7)
C17 C16 C27 C33 52.6(10)
C15 C16 C27 C33 -131.0(9)
C17 C16 C27 C28 -53.2(10)
C15 C16 C27 C28 123.2(10)
C33 C27 C28 C29 -60.6(12)
C16 C27 C28 C29 52.0(12)
C27 C28 C29 C30 0.5(16)
C16 C27 C33 C34 -49.9(11)
C28 C27 C33 C34 59.8(11)
C27 C33 C34 C30 -2.4(14)
C28 C29 C30 C17 -52.3(14)
C28 C29 C30 C34 58.0(12)
C16 C17 C30 C29 53.5(13)
C18 C17 C30 C29 -119.0(13)
C16 C17 C30 C34 -53.2(12)
C18 C17 C30 C34 134.3(12)
C33 C34 C30 C29 -57.7(12)
C33 C34 C30 C17 52.7(12)
C1 N1 B1 F2 -50.6(9)
C4 N1 B1 F2 121.3(6)
C1 N1 B1 F1 67.9(8)
C4 N1 B1 F1 -120.3(6)
C1 N1 B1 N2 -172.8(5)
C4 N1 B1 N2 -1.0(8)
C9 N2 B1 F2 55.9(9)
C6 N2 B1 F2 -126.0(5)
C9 N2 B1 F1 -60.8(8)
C6 N2 B1 F1 117.3(6)
C9 N2 B1 N1 178.6(5)
C6 N2 B1 N1 -3.3(8)
C18 N4 B2 F4 50.0(13)
C15 N4 B2 F4 -128.6(9)
C18 N4 B2 F3 -71.7(13)
C15 N4 B2 F3 109.8(9)
C18 N4 B2 N3 173.0(7)
C15 N4 B2 N3 -5.5(13)
C10 N3 B2 F4 -48.1(15)
C13 N3 B2 F4 134.0(10)
C10 N3 B2 F3 71.8(12)
C13 N3 B2 F3 -106.2(10)
C10 N3 B2 N4 -172.2(7)
C13 N3 B2 N4 9.8(13)
